data_7208154
loop_
_publ_author_name
'Park, Woon Bae'
'Singh, Satendra Pal'
'Yoon, Chulsoo'
'Sohn, Kee-Sun'

_publ_section_title
;
 Eu2+ luminescence from 5 different crystallographic sites in a novel red
 phosphor, Ca15Si20O10N30:Eu2+
;
_journal_issue 28
_journal_name_full 'Journal of Materials Chemistry'
_journal_page_first 14068
_journal_paper_doi 10.1039/c2jm32032k
_journal_volume 22
_journal_year 2012
_chemical_formula_sum 'Ca15 N30 O10 Si20'
_chemical_formula_weight 1743.099
_chemical_name_systematic ' ?'
_space_group_IT_number 205
_symmetry_cell_setting cubic
_symmetry_space_group_name_Hall '-P 2ac 2ab 3'
_symmetry_space_group_name_H-M 'P a -3'
_cell_angle_alpha 90.00000
_cell_angle_beta 90.00000
_cell_angle_gamma 90.00000
_cell_formula_units_Z 4
_cell_length_a 15.48852(16)
_cell_length_b 15.48852(16)
_cell_length_c 15.48852(16)
_cell_measurement_temperature 298
_cell_volume 3715.61(7)
_computing_structure_refinement FULLPROF
_diffrn_ambient_temperature 298
_diffrn_detector_type ' Panalytical XPert Pro MRD'
_diffrn_measurement_device_type 'Panalytical X'Pert Pro MRD'
_diffrn_radiation_type CuK\a
_diffrn_radiation_wavelength 1.5406
_diffrn_source 'Sealed X-ray tube'
_diffrn_source_target Cu
_exptl_crystal_density_diffrn 3.115
_pd_char_colour Orange
_pd_instr_location ' ?'
_pd_meas_2theta_range_inc 0.016711
_pd_meas_2theta_range_max 119.98322
_pd_meas_2theta_range_min 10.00636
_pd_meas_number_of_points 6582
_pd_meas_scan_method cont
_pd_proc_2theta_range_inc 0.016711
_pd_proc_2theta_range_max 119.8636
_pd_proc_2theta_range_min 9.8867
_pd_proc_ls_prof_R_factor 4.5926
_pd_proc_ls_prof_wR_expected 3.9577
_pd_proc_ls_prof_wR_factor 5.9665
_pd_proc_wavelength 1.540530
_refine_ls_number_parameters 45
_refine_ls_number_reflns 1926
_refine_ls_number_restraints 0
_refine_ls_R_I_factor 4.4607
_cod_data_source_file c2jm32032k.txt
_cod_data_source_block Ca15Si20N30O10
_cod_depositor_comments
;
The following automatic conversions were performed:

'_symmetry_cell_setting' value 'Cubic' changed to 'cubic' according
to /home/saulius/struct/CIF-dictionaries/cif_core.dic dictionary
named 'cif_core.dic' version 2.4.1 from 2010-06-29.

Automatic conversion script
Id: cif_fix_values 1891 2012-01-12 08:04:46Z andrius 
;
_cod_database_code 7208154
_pd_proc_ls_prof_cr_factor 11.6688
_pd_proc_ls_prof_cwr_factor 12.1705
_pd_proc_ls_prof_cwr_expected 8.0730
_pd_proc_ls_prof_chi2 2.2727
_pd_proc_ls_prof_echi2 2.2736

loop_
_symmetry_equiv_pos_as_xyz
x,y,z
x+1/2,-y+1/2,-z
-x,y+1/2,-z+1/2
-x+1/2,-y,z+1/2
y,z,x
-y+1/2,-z,x+1/2
y+1/2,-z+1/2,-x
-y,z+1/2,-x+1/2
z,x,y
-z,x+1/2,-y+1/2
-z+1/2,-x,y+1/2
z+1/2,-x+1/2,-y
-x,-y,-z
-x+1/2,y+1/2,z
x,-y+1/2,z+1/2
x+1/2,y,-z+1/2
-y,-z,-x
y+1/2,z,-x+1/2
-y+1/2,z+1/2,x
y,-z+1/2,x+1/2
-z,-x,-y
z,-x+1/2,y+1/2
z+1/2,x,-y+1/2
-z+1/2,x+1/2,y

loop_
_atom_site_label
_atom_site_fract_x
_atom_site_fract_y
_atom_site_fract_z
_atom_site_U_iso_or_equiv
_atom_site_occupancy
_atom_site_adp_type
_atom_site_type_symbol
Ca1 0.10412(20) 0.16129(19) 0.37480(17) 0.0044(8) 1.00000 Uiso CA
Ca2 0.11305(17) 0.3911(2) 0.3419(2) 0.0147(11) 1.00000 Uiso CA
Ca3 0.00000 0.00000 0.00000 0.013(3) 1.00000 Uiso CA
Ca4 0.50000 0.50000 0.50000 0.019(3) 1.00000 Uiso CA
Ca5 0.2816(3) 0.2816(3) 0.2816(3) 0.017(3) 0.50000 Uiso CA
Si1 0.0202(2) 0.2615(3) 0.2123(2) 0.0042(9) 1.00000 Uiso SI
Si2 0.0343(3) 0.0801(3) 0.1928(3) 0.0014(8) 1.00000 Uiso SI
Si3 0.3116(3) 0.4610(3) 0.4335(3) 0.0101(11) 1.00000 Uiso SI
Si4 0.1969(3) 0.1969(3) 0.1969(3) 0.0077(8) 1.000000 Uiso Si
O1 0.0519(6) 0.4761(5) 0.1579(6) 0.003(3) 0.83333 Uiso O
N1 0.0519(6) 0.4761(5) 0.1579(6) 0.003(3) 0.16667 Uiso N
O2 0.0194(5) 0.3564(5) 0.4620(5) 0.001(3) 0.83333 Uiso O
N2 0.0194(5) 0.3564(5) 0.4620(5) 0.001(3) 0.16667 Uiso N
N3 0.0122(7) 0.2695(7) 0.0953(6) 0.003(3) 1.00000 Uiso N
N4 0.1287(6) 0.2717(6) 0.2453(6) 0.01045 1.00000 Uiso N
N5 0.1554(7) 0.2582(7) 0.4876(6) 0.011(3) 1.00000 Uiso N
N6 0.2411(6) 0.4684(6) 0.3481(7) 0.001(3) 1.00000 Uiso N
N7 0.1147(7) 0.1147(7) 0.1147(7) 0.010(6) 1.00000 Uiso N
N8 0.4084(7) 0.4084(7) 0.4084(7) 0.008(6) 1.00000 Uiso N

loop_
_atom_type_symbol
_atom_type_scat_Cromer_Mann_a1
_atom_type_scat_Cromer_Mann_b1
_atom_type_scat_Cromer_Mann_a2
_atom_type_scat_Cromer_Mann_b2
_atom_type_scat_Cromer_Mann_a3
_atom_type_scat_Cromer_Mann_b3
_atom_type_scat_Cromer_Mann_a4
_atom_type_scat_Cromer_Mann_b4
_atom_type_scat_Cromer_Mann_c
_atom_type_scat_dispersion_real
_atom_type_scat_dispersion_imag
_atom_type_scat_source
ca 8.62660 10.44210 7.38730 0.65990 1.58990 85.74840 1.02110 178.43700 1.37510 0.34100 1.28600 International_Tables_for_Crystallography_Vol.C(1991)_Tables_6.1.1.4_and_6.1.1.5
si 6.29150 2.43860 3.03530 32.33370 1.98910 0.67850 1.54100 81.69370 1.14070 0.24400 0.33000 International_Tables_for_Crystallography_Vol.C(1991)_Tables_6.1.1.4_and_6.1.1.5
o 3.04850 13.27710 2.28680 5.70110 1.54630 0.32390 0.86700 32.90890 0.25080 0.04700 0.03200 International_Tables_for_Crystallography_Vol.C(1991)_Tables_6.1.1.4_and_6.1.1.5
n 12.21260 0.00570 3.13220 9.89330 2.01250 28.99750 1.16630 0.58260 -11.52900 0.02900 0.01800 International_Tables_for_Crystallography_Vol.C(1991)_Tables_6.1.1.4_and_6.1.1.5

loop_
_geom_angle_atom_site_label_1
_geom_angle_atom_site_label_2
_geom_angle_atom_site_label_3
_geom_angle
_geom_angle_site_symmetry_1
_geom_angle_site_symmetry_2
_geom_angle_site_symmetry_3
_geom_angle_publ_flag
O1 Ca1 O2 58.17(13) 5_565 1_555 1_555 no

loop_
_geom_bond_atom_site_label_1
_geom_bond_atom_site_label_2
_geom_bond_site_symmetry_2
_geom_bond_distance
_geom_bond_publ_flag
Ca1 O2 1_555 3.561(8) no
